data_4119752
loop_
_publ_author_name
'Kan'ichiro Ishiuchi'
'Takehito Nakazawa'
'Fumitoshi Yagishita'
'Takashi Mino'
'Hiroshi Noguchi'
'Kinya Hotta'
'Kenji Watanabe'

_publ_section_title
;
 Combinatorial Generation of Complexity by Redox Enzymes in the
 Chaetoglobosin A Biosynthesis
;
_journal_name_full 'Journal of the American Chemical Society'
_journal_page_first 7371
_journal_page_last 7377
_journal_paper_doi 10.1021/ja402828w
_journal_volume 135
_journal_year 2013
_chemical_absolute_configuration syn
_chemical_formula_sum 'C32 H40 N2 O5'
_chemical_formula_weight 532.66
_chemical_name_systematic
; 
 ? 
;
_space_group_IT_number 4
_symmetry_cell_setting monoclinic
_symmetry_space_group_name_Hall 'P 2yb'
_symmetry_space_group_name_H-M 'P 1 21 1'
_atom_sites_solution_hydrogens geom
_atom_sites_solution_primary direct
_atom_sites_solution_secondary difmap
_audit_creation_method SHELXL-97
_cell_angle_alpha 90.00
_cell_angle_beta 105.376(6)
_cell_angle_gamma 90.00
_cell_formula_units_Z 2
_cell_length_a 13.8992(10)
_cell_length_b 7.5593(7)
_cell_length_c 14.1873(11)
_cell_measurement_reflns_used 1873
_cell_measurement_temperature 173
_cell_measurement_theta_max 63.87
_cell_measurement_theta_min 3.23
_cell_volume 1437.3(2)
_computing_cell_refinement 'Bruker SAINT'
_computing_data_collection 'Bruker APEX2'
_computing_data_reduction 'Bruker SAINT'
_computing_molecular_graphics 'Bruker SHELXTL'
_computing_publication_material 'Bruker SHELXTL'
_computing_structure_refinement 'SHELXL-97 (Sheldrick, 2008)'
_computing_structure_solution 'SHELXS-97 (Sheldrick, 2008)'
_diffrn_ambient_temperature 173
_diffrn_detector_area_resol_mean 8.333
_diffrn_measured_fraction_theta_full 0.963
_diffrn_measured_fraction_theta_max 0.904
_diffrn_measurement_device_type 'Bruker APEXII CCD area detector'
_diffrn_measurement_method 'phi and omega scans'
_diffrn_radiation_monochromator 'Bruker Helios multilayer confocal mirror'
_diffrn_radiation_source 'Bruker TXS fine-focus rotating anode'
_diffrn_radiation_type CuK\a
_diffrn_radiation_wavelength 1.54178
_diffrn_reflns_av_R_equivalents 0.0829
_diffrn_reflns_av_sigmaI/netI 0.1332
_diffrn_reflns_limit_h_max 15
_diffrn_reflns_limit_h_min -16
_diffrn_reflns_limit_k_max 8
_diffrn_reflns_limit_k_min -8
_diffrn_reflns_limit_l_max 16
_diffrn_reflns_limit_l_min -16
_diffrn_reflns_number 10789
_diffrn_reflns_theta_full 68.00
_diffrn_reflns_theta_max 72.06
_diffrn_reflns_theta_min 3.23
_exptl_absorpt_coefficient_mu 0.664
_exptl_absorpt_correction_T_max 0.9934
_exptl_absorpt_correction_T_min 0.7326
_exptl_absorpt_correction_type empirical
_exptl_absorpt_process_details 'SADABS Sheldrick 1996'
_exptl_crystal_colour colourless
_exptl_crystal_density_diffrn 1.231
_exptl_crystal_description needle
_exptl_crystal_F_000 572
_exptl_crystal_size_max 0.50
_exptl_crystal_size_mid 0.02
_exptl_crystal_size_min 0.01
_refine_diff_density_max 0.232
_refine_diff_density_min -0.200
_refine_diff_density_rms 0.050
_refine_ls_abs_structure_details 'Flack H D (1983), Acta Cryst. A39, 876-881'
_refine_ls_abs_structure_Flack 0.0(4)
_refine_ls_extinction_coef 0.0054(8)
_refine_ls_extinction_expression Fc^*^=kFc[1+0.001xFc^2^\l^3^/sin(2\q)]^-1/4^
_refine_ls_extinction_method SHELXL
_refine_ls_goodness_of_fit_ref 1.060
_refine_ls_hydrogen_treatment mixed
_refine_ls_matrix_type full
_refine_ls_number_parameters 367
_refine_ls_number_reflns 4074
_refine_ls_number_restraints 1
_refine_ls_restrained_S_all 1.060
_refine_ls_R_factor_all 0.0812
_refine_ls_R_factor_gt 0.0533
_refine_ls_shift/su_max 0.000
_refine_ls_shift/su_mean 0.000
_refine_ls_structure_factor_coef Fsqd
_refine_ls_weighting_details 'calc w=1/[\s^2^(Fo^2^)+(0.0000P)^2^+0.1626P] where P=(Fo^2^+2Fc^2^)/3'
_refine_ls_weighting_scheme calc
_refine_ls_wR_factor_gt 0.1396
_refine_ls_wR_factor_ref 0.1649
_reflns_number_gt 3028
_reflns_number_total 4074
_reflns_threshold_expression >2sigma(I)
_cod_data_source_file ja402828w_si_005.cif
_cod_data_source_block cgb5_p21
_cod_database_code 4119752

loop_
_symmetry_equiv_pos_as_xyz
'x, y, z'
'-x, y+1/2, -z'

loop_
_atom_site_label
_atom_site_type_symbol
_atom_site_fract_x
_atom_site_fract_y
_atom_site_fract_z
_atom_site_U_iso_or_equiv
_atom_site_adp_type
_atom_site_occupancy
_atom_site_symmetry_multiplicity
_atom_site_calc_flag
_atom_site_refinement_flags
C1 C 0.6294(3) -0.1350(6) 0.6280(3) 0.0444(11) Uani 1 1 d .
H1 H 0.6149 -0.1865 0.6837 0.053 Uiso 1 1 calc R
C2 C 0.5876(3) 0.0185(6) 0.5841(3) 0.0407(10) Uani 1 1 d .
C3 C 0.6313(3) 0.0468(6) 0.5040(3) 0.0376(9) Uani 1 1 d .
C4 C 0.6220(3) 0.1765(6) 0.4323(3) 0.0427(10) Uani 1 1 d .
H4 H 0.5774 0.2728 0.4296 0.051 Uiso 1 1 calc R
C5 C 0.6773(3) 0.1647(7) 0.3656(3) 0.0506(12) Uani 1 1 d .
H5 H 0.6718 0.2547 0.3177 0.061 Uiso 1 1 calc R
C6 C 0.7423(3) 0.0204(7) 0.3671(3) 0.0524(11) Uani 1 1 d .
H6 H 0.7792 0.0135 0.3197 0.063 Uiso 1 1 calc R
C7 C 0.7524(3) -0.1096(7) 0.4363(3) 0.0497(11) Uani 1 1 d .
H7 H 0.7956 -0.2075 0.4375 0.060 Uiso 1 1 calc R
C8 C 0.6981(3) -0.0938(6) 0.5041(3) 0.0392(9) Uani 1 1 d .
C9 C 0.5105(3) 0.1293(6) 0.6123(3) 0.0423(10) Uani 1 1 d .
H9A H 0.4723 0.0530 0.6463 0.051 Uiso 1 1 calc R
H9B H 0.4632 0.1741 0.5520 0.051 Uiso 1 1 calc R
C10 C 0.5520(3) 0.2876(6) 0.6787(3) 0.0393(9) Uani 1 1 d .
H10 H 0.4955 0.3602 0.6889 0.047 Uiso 1 1 calc R
C11 C 0.6228(3) 0.2367(6) 0.7791(3) 0.0380(9) Uani 1 1 d .
H11 H 0.6191 0.1058 0.7876 0.046 Uiso 1 1 calc R
C12 C 0.5944(3) 0.3279(7) 0.8644(3) 0.0520(13) Uani 1 1 d .
H12 H 0.6394 0.2762 0.9251 0.062 Uiso 1 1 calc R
C13 C 0.6211(3) 0.5230(7) 0.8660(3) 0.0491(12) Uani 1 1 d .
C14 C 0.7135(3) 0.5579(6) 0.8652(3) 0.0450(11) Uani 1 1 d .
H14 H 0.7360 0.6769 0.8677 0.054 Uiso 1 1 calc R
C15 C 0.7837(3) 0.4079(6) 0.8605(3) 0.0405(10) Uani 1 1 d .
H15 H 0.7924 0.3370 0.9217 0.049 Uiso 1 1 calc R
C16 C 0.7302(3) 0.2847(6) 0.7723(2) 0.0368(9) Uani 1 1 d .
C17 C 0.7128(3) 0.3889(6) 0.6783(3) 0.0389(9) Uani 1 1 d .
C18 C 0.8854(3) 0.4737(6) 0.8584(3) 0.0430(10) Uani 1 1 d .
H18 H 0.8891 0.5537 0.8079 0.052 Uiso 1 1 calc R
C19 C 0.9702(3) 0.4279(6) 0.9221(3) 0.0425(10) Uani 1 1 d .
H19 H 0.9667 0.3426 0.9703 0.051 Uiso 1 1 calc R
C20 C 1.0707(3) 0.5002(6) 0.9239(3) 0.0430(10) Uani 1 1 d .
H20A H 1.0989 0.5582 0.9878 0.052 Uiso 1 1 calc R
H20B H 1.0625 0.5920 0.8726 0.052 Uiso 1 1 calc R
C21 C 1.1086(3) 0.2828(6) 0.8062(3) 0.0430(10) Uani 1 1 d .
H21 H 1.0678 0.3562 0.7572 0.052 Uiso 1 1 calc R
C22 C 1.1277(3) 0.1220(6) 0.7781(3) 0.0441(10) Uani 1 1 d .
C23 C 1.0767(3) 0.0656(6) 0.6741(3) 0.0438(10) Uani 1 1 d .
H23 H 1.0445 0.1731 0.6382 0.053 Uiso 1 1 calc R
C24 C 0.9949(3) -0.0738(6) 0.6660(3) 0.0454(10) Uani 1 1 d .
H24 H 0.9541 -0.0790 0.5965 0.054 Uiso 1 1 calc R
C25 C 0.9279(3) -0.0337(6) 0.7286(3) 0.0448(10) Uani 1 1 d .
H25 H 0.9385 -0.0991 0.7876 0.054 Uiso 1 1 calc R
C26 C 0.8544(3) 0.0845(6) 0.7109(3) 0.0425(10) Uani 1 1 d .
H26 H 0.8404 0.1499 0.6516 0.051 Uiso 1 1 calc R
C27 C 0.7946(3) 0.1168(6) 0.7792(3) 0.0365(9) Uani 1 1 d .
C28 C 0.4879(3) 0.2832(10) 0.8683(4) 0.0700(16) Uani 1 1 d .
H28A H 0.4748 0.3381 0.9262 0.105 Uiso 1 1 calc R
H28B H 0.4807 0.1546 0.8718 0.105 Uiso 1 1 calc R
H28C H 0.4402 0.3283 0.8094 0.105 Uiso 1 1 calc R
C29 C 0.5451(4) 0.6653(9) 0.8696(4) 0.0737(18) Uani 1 1 d .
H29A H 0.5768 0.7818 0.8738 0.111 Uiso 1 1 calc R
H29B H 0.5197 0.6467 0.9270 0.111 Uiso 1 1 calc R
H29C H 0.4897 0.6592 0.8102 0.111 Uiso 1 1 calc R
C30 C 1.2482(3) 0.4471(8) 0.9220(3) 0.0614(14) Uani 1 1 d .
H30A H 1.2959 0.3563 0.9143 0.092 Uiso 1 1 calc R
H30B H 1.2703 0.4984 0.9876 0.092 Uiso 1 1 calc R
H30C H 1.2445 0.5401 0.8731 0.092 Uiso 1 1 calc R
C31 C 1.1913(4) -0.0131(8) 0.8440(3) 0.0635(14) Uani 1 1 d .
H31A H 1.2240 0.0417 0.9070 0.095 Uiso 1 1 calc R
H31B H 1.2421 -0.0577 0.8136 0.095 Uiso 1 1 calc R
H31C H 1.1493 -0.1114 0.8545 0.095 Uiso 1 1 calc R
C32 C 1.1447(3) 0.3631(6) 0.9079(3) 0.0441(11) Uani 1 1 d .
H32 H 1.1499 0.2667 0.9573 0.053 Uiso 1 1 calc R
N1 N 0.6949(2) -0.2042(5) 0.5805(2) 0.0439(9) Uani 1 1 d .
H1A H 0.7291 -0.3027 0.5962 0.053 Uiso 1 1 calc R
N2 N 0.6152(2) 0.3973(5) 0.6351(2) 0.0394(8) Uani 1 1 d .
H2 H 0.5906 0.4645 0.5837 0.047 Uiso 1 1 calc R
O1 O 0.7772(2) 0.4620(4) 0.64608(19) 0.0428(7) Uani 1 1 d .
O2 O 0.7939(2) 0.0126(4) 0.84422(18) 0.0479(7) Uani 1 1 d .
O3 O 1.1460(2) 0.0003(5) 0.6237(2) 0.0534(8) Uani 1 1 d .
H3 H 1.1644 -0.1020 0.6437 0.080 Uiso 1 1 calc R
O4 O 1.0433(2) -0.2410(4) 0.6910(2) 0.0533(8) Uani 1 1 d .
H4A H 1.0229 -0.3122 0.6445 0.080 Uiso 1 1 calc R
O5 O 0.9447(2) 0.4922(5) 0.5784(2) 0.0582(9) Uani 1 1 d .
H34 H 0.891(4) 0.460(10) 0.610(4) 0.091(19) Uiso 1 1 d .
H35 H 0.922(5) 0.505(12) 0.503(5) 0.12(3) Uiso 1 1 d .

loop_
_atom_site_aniso_label
_atom_site_aniso_U_11
_atom_site_aniso_U_22
_atom_site_aniso_U_33
_atom_site_aniso_U_23
_atom_site_aniso_U_13
_atom_site_aniso_U_12
C1 0.039(2) 0.044(3) 0.045(2) 0.0050(18) 0.0025(18) -0.0043(18)
C2 0.0328(18) 0.039(3) 0.044(2) -0.0015(18) -0.0017(16) -0.0021(17)
C3 0.0294(17) 0.036(2) 0.042(2) -0.0026(17) 0.0011(15) -0.0003(16)
C4 0.039(2) 0.038(3) 0.045(2) 0.0010(18) 0.0009(18) 0.0036(17)
C5 0.048(2) 0.057(3) 0.042(2) 0.006(2) 0.0040(19) -0.003(2)
C6 0.051(2) 0.059(3) 0.051(2) -0.001(2) 0.018(2) 0.001(2)
C7 0.040(2) 0.056(3) 0.052(2) -0.006(2) 0.0087(19) 0.003(2)
C8 0.0346(18) 0.036(2) 0.043(2) -0.0004(18) 0.0022(16) 0.0002(17)
C9 0.0277(17) 0.049(3) 0.047(2) -0.0009(19) 0.0040(16) 0.0022(17)
C10 0.0367(19) 0.039(2) 0.040(2) 0.0012(17) 0.0066(16) 0.0035(17)
C11 0.0317(18) 0.044(3) 0.036(2) 0.0036(17) 0.0056(15) 0.0034(16)
C12 0.036(2) 0.081(4) 0.038(2) 0.005(2) 0.0078(17) 0.010(2)
C13 0.046(2) 0.057(3) 0.037(2) -0.011(2) 0.0000(18) 0.011(2)
C14 0.044(2) 0.049(3) 0.035(2) -0.0043(17) -0.0024(17) 0.0085(19)
C15 0.0356(19) 0.046(3) 0.0356(19) 0.0012(18) 0.0014(16) 0.0046(18)
C16 0.0320(18) 0.044(2) 0.0305(18) 0.0028(17) 0.0021(15) 0.0035(17)
C17 0.036(2) 0.036(2) 0.041(2) -0.0007(17) 0.0026(17) 0.0024(18)
C18 0.041(2) 0.043(3) 0.0404(19) -0.0040(18) 0.0021(17) -0.0050(18)
C19 0.039(2) 0.044(3) 0.0395(19) -0.0023(17) 0.0004(17) -0.0025(17)
C20 0.040(2) 0.045(3) 0.0385(19) -0.0088(19) 0.0019(16) -0.0021(19)
C21 0.041(2) 0.042(3) 0.043(2) -0.0035(19) 0.0053(17) -0.0032(18)
C22 0.042(2) 0.044(3) 0.041(2) 0.0009(19) 0.0023(17) -0.0014(18)
C23 0.043(2) 0.049(3) 0.041(2) -0.0032(18) 0.0135(18) 0.0028(19)
C24 0.044(2) 0.045(3) 0.042(2) -0.0017(19) 0.0030(17) 0.0059(19)
C25 0.041(2) 0.048(3) 0.042(2) 0.0036(18) 0.0053(17) 0.0007(19)
C26 0.0388(19) 0.046(3) 0.040(2) 0.0043(17) 0.0056(17) 0.0065(18)
C27 0.0301(17) 0.040(2) 0.0347(19) 0.0031(18) -0.0003(15) 0.0000(16)
C28 0.052(3) 0.106(5) 0.059(3) 0.007(3) 0.027(2) 0.004(3)
C29 0.059(3) 0.097(5) 0.057(3) -0.018(3) 0.002(2) 0.033(3)
C30 0.043(2) 0.078(4) 0.059(3) -0.018(2) 0.006(2) -0.006(2)
C31 0.068(3) 0.057(3) 0.055(2) -0.002(2) -0.001(2) 0.010(3)
C32 0.040(2) 0.046(3) 0.041(2) -0.0045(18) 0.0017(17) -0.0020(18)
N1 0.0389(17) 0.038(2) 0.0496(19) 0.0039(17) 0.0017(15) 0.0026(15)
N2 0.0393(17) 0.039(2) 0.0358(16) 0.0043(14) 0.0032(13) -0.0022(15)
O1 0.0375(13) 0.0446(18) 0.0467(14) 0.0085(12) 0.0118(12) 0.0001(12)
O2 0.0472(15) 0.0456(19) 0.0475(16) 0.0133(15) 0.0068(12) 0.0070(14)
O3 0.0520(16) 0.053(2) 0.0578(18) -0.0089(16) 0.0188(14) 0.0028(15)
O4 0.0530(17) 0.040(2) 0.0617(18) -0.0046(14) 0.0064(14) 0.0075(14)
O5 0.0541(17) 0.063(2) 0.0585(19) -0.0054(17) 0.0167(15) -0.0057(16)

loop_
_atom_type_symbol
_atom_type_description
_atom_type_scat_dispersion_real
_atom_type_scat_dispersion_imag
_atom_type_scat_source
C C 0.0181 0.0091 'International Tables Vol C Tables 4.2.6.8 and 6.1.1.4'
H H 0.0000 0.0000 'International Tables Vol C Tables 4.2.6.8 and 6.1.1.4'
N N 0.0311 0.0180 'International Tables Vol C Tables 4.2.6.8 and 6.1.1.4'
O O 0.0492 0.0322 'International Tables Vol C Tables 4.2.6.8 and 6.1.1.4'

loop_
_geom_angle_atom_site_label_1
_geom_angle_atom_site_label_2
_geom_angle_atom_site_label_3
_geom_angle
C2 C1 N1 110.8(4)
C2 C1 H1 124.6
N1 C1 H1 124.6
C1 C2 C3 105.5(4)
C1 C2 C9 126.8(4)
C3 C2 C9 127.6(4)
C4 C3 C8 117.6(4)
C4 C3 C2 134.7(4)
C8 C3 C2 107.6(4)
C5 C4 C3 119.8(4)
C5 C4 H4 120.1
C3 C4 H4 120.1
C4 C5 C6 120.9(4)
C4 C5 H5 119.6
C6 C5 H5 119.6
C7 C6 C5 120.6(4)
C7 C6 H6 119.7
C5 C6 H6 119.7
C6 C7 C8 117.8(4)
C6 C7 H7 121.1
C8 C7 H7 121.1
C7 C8 N1 129.4(4)
C7 C8 C3 123.2(4)
N1 C8 C3 107.3(4)
C2 C9 C10 114.8(3)
C2 C9 H9A 108.6
C10 C9 H9A 108.6
C2 C9 H9B 108.6
C10 C9 H9B 108.6
H9A C9 H9B 107.5
N2 C10 C9 110.7(3)
N2 C10 C11 103.0(3)
C9 C10 C11 114.4(4)
N2 C10 H10 109.5
C9 C10 H10 109.5
C11 C10 H10 109.5
C12 C11 C10 112.4(3)
C12 C11 C16 113.2(3)
C10 C11 C16 105.6(3)
C12 C11 H11 108.5
C10 C11 H11 108.5
C16 C11 H11 108.5
C13 C12 C11 109.6(4)
C13 C12 C28 116.6(4)
C11 C12 C28 112.5(4)
C13 C12 H12 105.8
C11 C12 H12 105.8
C28 C12 H12 105.8
C14 C13 C29 123.2(5)
C14 C13 C12 115.5(4)
C29 C13 C12 121.3(5)
C13 C14 C15 119.6(4)
C13 C14 H14 120.2
C15 C14 H14 120.2
C18 C15 C14 112.0(4)
C18 C15 C16 115.3(3)
C14 C15 C16 107.7(3)
C18 C15 H15 107.2
C14 C15 H15 107.2
C16 C15 H15 107.2
C17 C16 C27 116.1(3)
C17 C16 C11 104.1(3)
C27 C16 C11 110.7(4)
C17 C16 C15 108.9(4)
C27 C16 C15 106.9(3)
C11 C16 C15 110.2(3)
O1 C17 N2 123.7(4)
O1 C17 C16 126.6(3)
N2 C17 C16 109.6(4)
C19 C18 C15 124.7(4)
C19 C18 H18 117.6
C15 C18 H18 117.6
C18 C19 C20 125.0(4)
C18 C19 H19 117.5
C20 C19 H19 117.5
C19 C20 C32 114.5(4)
C19 C20 H20A 108.6
C32 C20 H20A 108.6
C19 C20 H20B 108.6
C32 C20 H20B 108.6
H20A C20 H20B 107.6
C22 C21 C32 127.4(4)
C22 C21 H21 116.3
C32 C21 H21 116.3
C21 C22 C31 124.5(4)
C21 C22 C23 118.0(4)
C31 C22 C23 117.4(4)
O3 C23 C22 112.3(3)
O3 C23 C24 108.1(4)
C22 C23 C24 114.3(4)
O3 C23 H23 107.3
C22 C23 H23 107.3
C24 C23 H23 107.3
O4 C24 C25 111.2(4)
O4 C24 C23 107.4(3)
C25 C24 C23 112.8(4)
O4 C24 H24 108.5
C25 C24 H24 108.5
C23 C24 H24 108.5
C26 C25 C24 126.8(4)
C26 C25 H25 116.6
C24 C25 H25 116.6
C25 C26 C27 122.2(4)
C25 C26 H26 118.9
C27 C26 H26 118.9
O2 C27 C26 121.2(4)
O2 C27 C16 117.5(4)
C26 C27 C16 121.4(3)
C12 C28 H28A 109.5
C12 C28 H28B 109.5
H28A C28 H28B 109.5
C12 C28 H28C 109.5
H28A C28 H28C 109.5
H28B C28 H28C 109.5
C13 C29 H29A 109.5
C13 C29 H29B 109.5
H29A C29 H29B 109.5
C13 C29 H29C 109.5
H29A C29 H29C 109.5
H29B C29 H29C 109.5
C32 C30 H30A 109.5
C32 C30 H30B 109.5
H30A C30 H30B 109.5
C32 C30 H30C 109.5
H30A C30 H30C 109.5
H30B C30 H30C 109.5
C22 C31 H31A 109.5
C22 C31 H31B 109.5
H31A C31 H31B 109.5
C22 C31 H31C 109.5
H31A C31 H31C 109.5
H31B C31 H31C 109.5
C20 C32 C21 110.3(3)
C20 C32 C30 110.3(4)
C21 C32 C30 110.4(4)
C20 C32 H32 108.6
C21 C32 H32 108.6
C30 C32 H32 108.6
C1 N1 C8 108.7(4)
C1 N1 H1A 125.7
C8 N1 H1A 125.7
C17 N2 C10 115.5(3)
C17 N2 H2 122.2
C10 N2 H2 122.2
C23 O3 H3 109.5
C24 O4 H4A 109.5
H34 O5 H35 115(5)

loop_
_geom_bond_atom_site_label_1
_geom_bond_atom_site_label_2
_geom_bond_distance
C1 C2 1.371(6)
C1 N1 1.372(5)
C1 H1 0.9500
C2 C3 1.439(6)
C2 C9 1.497(6)
C3 C4 1.394(6)
C3 C8 1.411(6)
C4 C5 1.371(6)
C4 H4 0.9500
C5 C6 1.412(7)
C5 H5 0.9500
C6 C7 1.369(7)
C6 H6 0.9500
C7 C8 1.376(6)
C7 H7 0.9500
C8 N1 1.378(5)
C9 C10 1.537(6)
C9 H9A 0.9900
C9 H9B 0.9900
C10 N2 1.460(5)
C10 C11 1.549(5)
C10 H10 1.0000
C11 C12 1.532(6)
C11 C16 1.564(5)
C11 H11 1.0000
C12 C13 1.519(8)
C12 C28 1.534(6)
C12 H12 1.0000
C13 C14 1.315(6)
C13 C29 1.518(7)
C14 C15 1.509(6)
C14 H14 0.9500
C15 C18 1.506(6)
C15 C16 1.579(5)
C15 H15 1.0000
C16 C17 1.511(6)
C16 C27 1.541(6)
C17 O1 1.238(5)
C17 N2 1.333(4)
C18 C19 1.327(5)
C18 H18 0.9500
C19 C20 1.493(6)
C19 H19 0.9500
C20 C32 1.519(6)
C20 H20A 0.9900
C20 H20B 0.9900
C21 C22 1.328(7)
C21 C32 1.523(6)
C21 H21 0.9500
C22 C31 1.503(6)
C22 C23 1.519(6)
C23 O3 1.431(5)
C23 C24 1.532(6)
C23 H23 1.0000
C24 O4 1.431(5)
C24 C25 1.479(6)
C24 H24 1.0000
C25 C26 1.330(6)
C25 H25 0.9500
C26 C27 1.455(6)
C26 H26 0.9500
C27 O2 1.215(5)
C28 H28A 0.9800
C28 H28B 0.9800
C28 H28C 0.9800
C29 H29A 0.9800
C29 H29B 0.9800
C29 H29C 0.9800
C30 C32 1.537(6)
C30 H30A 0.9800
C30 H30B 0.9800
C30 H30C 0.9800
C31 H31A 0.9800
C31 H31B 0.9800
C31 H31C 0.9800
C32 H32 1.0000
N1 H1A 0.8800
N2 H2 0.8800
O3 H3 0.8400
O4 H4A 0.8400
O5 H34 1.00(7)
O5 H35 1.04(7)

loop_
_geom_torsion_atom_site_label_1
_geom_torsion_atom_site_label_2
_geom_torsion_atom_site_label_3
_geom_torsion_atom_site_label_4
_geom_torsion
N1 C1 C2 C3 -0.5(4)
N1 C1 C2 C9 177.8(3)
C1 C2 C3 C4 -179.4(4)
C9 C2 C3 C4 2.3(7)
C1 C2 C3 C8 0.0(4)
C9 C2 C3 C8 -178.3(3)
C8 C3 C4 C5 -0.4(5)
C2 C3 C4 C5 179.0(4)
C3 C4 C5 C6 1.4(6)
C4 C5 C6 C7 -0.9(7)
C5 C6 C7 C8 -0.5(6)
C6 C7 C8 N1 -179.8(4)
C6 C7 C8 C3 1.6(6)
C4 C3 C8 C7 -1.1(5)
C2 C3 C8 C7 179.3(3)
C4 C3 C8 N1 -180.0(3)
C2 C3 C8 N1 0.5(4)
C1 C2 C9 C10 96.7(5)
C3 C2 C9 C10 -85.4(5)
C2 C9 C10 N2 54.0(4)
C2 C9 C10 C11 -61.7(5)
N2 C10 C11 C12 109.7(4)
C9 C10 C11 C12 -130.1(4)
N2 C10 C11 C16 -14.2(4)
C9 C10 C11 C16 106.0(4)
C10 C11 C12 C13 -72.5(4)
C16 C11 C12 C13 47.1(4)
C10 C11 C12 C28 58.9(5)
C16 C11 C12 C28 178.5(4)
C11 C12 C13 C14 -52.6(4)
C28 C12 C13 C14 178.3(4)
C11 C12 C13 C29 128.2(4)
C28 C12 C13 C29 -1.0(6)
C29 C13 C14 C15 -179.3(4)
C12 C13 C14 C15 1.4(5)
C13 C14 C15 C18 179.0(3)
C13 C14 C15 C16 51.2(5)
C12 C11 C16 C17 -113.3(4)
C10 C11 C16 C17 10.1(4)
C12 C11 C16 C27 121.3(4)
C10 C11 C16 C27 -115.2(3)
C12 C11 C16 C15 3.3(5)
C10 C11 C16 C15 126.7(3)
C18 C15 C16 C17 -62.5(4)
C14 C15 C16 C17 63.3(4)
C18 C15 C16 C27 63.7(4)
C14 C15 C16 C27 -170.5(4)
C18 C15 C16 C11 -176.0(3)
C14 C15 C16 C11 -50.2(4)
C27 C16 C17 O1 -62.3(6)
C11 C16 C17 O1 175.9(4)
C15 C16 C17 O1 58.4(5)
C27 C16 C17 N2 120.0(4)
C11 C16 C17 N2 -1.8(5)
C15 C16 C17 N2 -119.3(4)
C14 C15 C18 C19 123.5(5)
C16 C15 C18 C19 -112.9(5)
C15 C18 C19 C20 -176.4(4)
C18 C19 C20 C32 -118.2(5)
C32 C21 C22 C31 -0.6(8)
C32 C21 C22 C23 175.3(4)
C21 C22 C23 O3 127.9(4)
C31 C22 C23 O3 -55.9(6)
C21 C22 C23 C24 -108.5(5)
C31 C22 C23 C24 67.7(5)
O3 C23 C24 O4 47.9(4)
C22 C23 C24 O4 -77.9(4)
O3 C23 C24 C25 170.8(3)
C22 C23 C24 C25 45.0(5)
O4 C24 C25 C26 -162.0(4)
C23 C24 C25 C26 77.3(5)
C24 C25 C26 C27 -178.2(4)
C25 C26 C27 O2 -16.5(6)
C25 C26 C27 C16 163.2(4)
C17 C16 C27 O2 -165.9(3)
C11 C16 C27 O2 -47.6(4)
C15 C16 C27 O2 72.4(4)
C17 C16 C27 C26 14.4(5)
C11 C16 C27 C26 132.6(3)
C15 C16 C27 C26 -107.3(4)
C19 C20 C32 C21 63.8(5)
C19 C20 C32 C30 -174.0(3)
C22 C21 C32 C20 -151.6(5)
C22 C21 C32 C30 86.2(6)
C2 C1 N1 C8 0.8(4)
C7 C8 N1 C1 -179.6(4)
C3 C8 N1 C1 -0.8(4)
O1 C17 N2 C10 173.9(4)
C16 C17 N2 C10 -8.3(5)
C9 C10 N2 C17 -108.2(4)
C11 C10 N2 C17 14.5(5)
